data_4108662
loop_
_publ_author_name
'Tim Storr'
'Pratik Verma'
'Russell C. Pratt'
'Erik C. Wasinger'
'Yuichi Shimazaki'
'T. Daniel P. Stack'

_publ_contact_author_email stack@stanford.edu
_publ_contact_author_fax 650-725-0259
_publ_contact_author_name 'T. Daniel P. Stack'
_publ_contact_author_phone 650-725-8736
_publ_section_title
;
 Defining the Electronic and Geometric Structure of One-Electron Oxidized
 Copper-Bis-phenoxide Complexes
;
_journal_name_full 'Journal of the American Chemical Society'
_journal_page_first 15448
_journal_page_last 15459
_journal_paper_doi 10.1021/ja804339m
_journal_volume 130
_journal_year 2008
_chemical_absolute_configuration ad
_chemical_formula_moiety 'C36 H52 Cu N2 O2, F6 Sb, C H2 Cl2'
_chemical_formula_sum 'C37 H54 Cl2 Cu F6 N2 O2 Sb'
_chemical_formula_weight 929.01
_space_group_IT_number 5
_symmetry_cell_setting monoclinic
_symmetry_space_group_name_Hall 'C 2y'
_symmetry_space_group_name_H-M 'C 1 2 1'
_atom_sites_solution_hydrogens geom
_atom_sites_solution_primary direct
_atom_sites_solution_secondary difmap
_audit_creation_method SHELXL-97
_cell_angle_alpha 90.00
_cell_angle_beta 106.073(2)
_cell_angle_gamma 90.00
_cell_formula_units_Z 8
_cell_length_a 37.646(6)
_cell_length_b 9.8921(16)
_cell_length_c 22.981(4)
_cell_measurement_reflns_used 3604
_cell_measurement_temperature 173(2)
_cell_measurement_theta_max 25.01
_cell_measurement_theta_min 2.66
_cell_volume 8224(2)
_computing_cell_refinement 'SAINT, Bruker'
_computing_data_collection 'SMART, Bruker'
_computing_data_reduction 'SAINT, Bruker'
_computing_molecular_graphics 'SHELXTL, Bruker'
_computing_publication_material 'Bruker SHELXTL'
_computing_structure_refinement 'SHELXL-97 (Sheldrick, 1997)'
_computing_structure_solution 'SHELXS-97 (Sheldrick, 1990)'
_diffrn_ambient_temperature 173(2)
_diffrn_measured_fraction_theta_full 0.997
_diffrn_measured_fraction_theta_max 0.997
_diffrn_measurement_device_type 'Siemens SMART Platform CCD'
_diffrn_measurement_method 'area detector, omega scans per phi'
_diffrn_radiation_monochromator graphite
_diffrn_radiation_source 'normal-focus sealed tube'
_diffrn_radiation_type MoK\a
_diffrn_radiation_wavelength 0.71073
_diffrn_reflns_av_R_equivalents 0.0389
_diffrn_reflns_av_sigmaI/netI 0.0434
_diffrn_reflns_limit_h_max 44
_diffrn_reflns_limit_h_min -44
_diffrn_reflns_limit_k_max 11
_diffrn_reflns_limit_k_min -11
_diffrn_reflns_limit_l_max 27
_diffrn_reflns_limit_l_min -27
_diffrn_reflns_number 38074
_diffrn_reflns_theta_full 25.04
_diffrn_reflns_theta_max 25.04
_diffrn_reflns_theta_min 0.92
_exptl_absorpt_coefficient_mu 1.365
_exptl_absorpt_correction_T_max 0.7720
_exptl_absorpt_correction_T_min 0.5486
_exptl_absorpt_correction_type multi-scan
_exptl_absorpt_process_details 'SADABS, R. Blessing, 1995'
_exptl_crystal_colour 'dichroic (red/green)'
_exptl_crystal_density_diffrn 1.501
_exptl_crystal_description rod
_exptl_crystal_F_000 3792
_exptl_crystal_size_max 0.50
_exptl_crystal_size_mid 0.20
_exptl_crystal_size_min 0.20
_refine_diff_density_max 3.374
_refine_diff_density_min -0.736
_refine_diff_density_rms 0.130
_refine_ls_abs_structure_details 'Flack H D (1983), 6728 Friedel Pairs, Acta Cryst. A39, 876-881'
_refine_ls_abs_structure_Flack 0.14(3)
_refine_ls_extinction_method none
_refine_ls_goodness_of_fit_ref 1.050
_refine_ls_hydrogen_treatment constr
_refine_ls_matrix_type full
_refine_ls_number_parameters 953
_refine_ls_number_reflns 14444
_refine_ls_number_restraints 187
_refine_ls_restrained_S_all 1.057
_refine_ls_R_factor_all 0.0603
_refine_ls_R_factor_gt 0.0556
_refine_ls_shift/su_max 0.004
_refine_ls_shift/su_mean 0.001
_refine_ls_structure_factor_coef Fsqd
_refine_ls_weighting_details 'calc w=1/[\s^2^(Fo^2^)+(0.0569P)^2^+82.6263P] where P=(Fo^2^+2Fc^2^)/3'
_refine_ls_weighting_scheme calc
_refine_ls_wR_factor_gt 0.1394
_refine_ls_wR_factor_ref 0.1423
_reflns_number_gt 13142
_reflns_number_total 14444
_reflns_threshold_expression >2sigma(I)
_cod_data_source_file ja804339m_si_002.cif
_cod_data_source_block shelxl
_cod_database_code 4108662

loop_
_symmetry_equiv_pos_as_xyz
'x, y, z'
'-x, y, -z'
'x+1/2, y+1/2, z'
'-x+1/2, y+1/2, -z'

loop_
_atom_site_label
_atom_site_type_symbol
_atom_site_fract_x
_atom_site_fract_y
_atom_site_fract_z
_atom_site_U_iso_or_equiv
_atom_site_adp_type
_atom_site_occupancy
_atom_site_symmetry_multiplicity
_atom_site_calc_flag
_atom_site_refinement_flags
_atom_site_disorder_assembly
_atom_site_disorder_group
Sb1 Sb 0.28032(5) 0.6399(2) 0.12729(9) 0.0297(4) Uani 0.757(10) 1 d PD A 1
F1 F 0.32235(16) 0.7196(7) 0.1179(4) 0.092(4) Uani 0.757(10) 1 d PDU A 1
F2 F 0.2843(2) 0.5033(6) 0.0752(3) 0.071(3) Uani 0.757(10) 1 d PDU A 1
F3 F 0.30838(19) 0.5405(6) 0.1917(3) 0.081(3) Uani 0.757(10) 1 d PDU A 1
F4 F 0.2760(2) 0.7754(6) 0.1801(2) 0.071(3) Uani 0.757(10) 1 d PDU A 1
F5 F 0.25188(19) 0.7385(6) 0.0634(2) 0.066(3) Uani 0.757(10) 1 d PDU A 1
F6 F 0.23802(15) 0.5599(7) 0.1375(3) 0.083(3) Uani 0.757(10) 1 d PDU A 1
Sb1' Sb 0.27994(17) 0.6050(5) 0.1228(3) 0.0297(4) Uani 0.243(10) 1 d PD A 2
F1' F 0.3125(5) 0.666(2) 0.0819(10) 0.092(4) Uani 0.243(10) 1 d PD A 2
F2' F 0.2677(6) 0.4612(14) 0.0701(7) 0.071(3) Uani 0.243(10) 1 d PD A 2
F3' F 0.3172(4) 0.5048(18) 0.1731(9) 0.081(3) Uani 0.243(10) 1 d PD A 2
F4' F 0.2920(6) 0.7499(14) 0.1750(8) 0.071(3) Uani 0.243(10) 1 d PD A 2
F5' F 0.2426(4) 0.7053(18) 0.0723(8) 0.066(3) Uani 0.243(10) 1 d PD A 2
F6' F 0.2473(5) 0.544(2) 0.1635(9) 0.083(3) Uani 0.243(10) 1 d PD A 2
Sb2 Sb 0.218851(16) 0.06378(13) 0.36917(2) 0.03016(15) Uani 1 1 d . . .
F7 F 0.17903(19) -0.0255(10) 0.3815(4) 0.107(4) Uani 1 1 d . . .
F8 F 0.2192(2) -0.0476(6) 0.3044(2) 0.072(2) Uani 1 1 d . . .
F9 F 0.18826(15) 0.1867(6) 0.3165(2) 0.0493(15) Uani 1 1 d . . .
F10 F 0.2210(2) 0.1767(7) 0.4342(2) 0.066(2) Uani 1 1 d . . .
F11 F 0.25098(18) -0.0527(7) 0.4236(3) 0.0612(18) Uani 1 1 d . . .
F12 F 0.25889(17) 0.1635(8) 0.3570(3) 0.068(2) Uani 1 1 d . . .
Cu1 Cu 0.35155(3) 0.27928(16) 0.18650(4) 0.0206(2) Uani 1 1 d . . .
O1 O 0.38515(15) 0.3345(8) 0.2564(2) 0.0285(14) Uani 1 1 d . . .
O2 O 0.38648(16) 0.3247(9) 0.1477(2) 0.0403(19) Uani 1 1 d . . .
N1 N 0.31403(16) 0.2455(6) 0.2240(3) 0.0173(13) Uani 1 1 d . . .
N2 N 0.31815(18) 0.2116(8) 0.1159(3) 0.0213(14) Uani 1 1 d . . .
C1 C 0.3835(2) 0.3274(9) 0.3128(4) 0.0255(19) Uani 1 1 d . . .
C2 C 0.4154(2) 0.3533(11) 0.3628(4) 0.028(2) Uani 1 1 d . . .
C3 C 0.4100(2) 0.3550(11) 0.4203(3) 0.0262(19) Uani 1 1 d . . .
H3A H 0.4311 0.3733 0.4532 0.031 Uiso 1 1 calc R . .
C4 C 0.3768(3) 0.3329(10) 0.4350(4) 0.0276(18) Uani 1 1 d . . .
C5 C 0.3468(3) 0.2994(11) 0.3872(4) 0.031(2) Uani 1 1 d . . .
H5A H 0.3241 0.2745 0.3948 0.038 Uiso 1 1 calc R . .
C6 C 0.3495(2) 0.3019(8) 0.3275(3) 0.0206(18) Uani 1 1 d . . .
C7 C 0.3175(2) 0.2626(8) 0.2809(3) 0.0222(17) Uani 1 1 d . . .
H7A H 0.2958 0.2469 0.2935 0.027 Uiso 1 1 calc R . .
C8 C 0.27804(17) 0.2193(8) 0.1794(3) 0.0244(15) Uani 1 1 d . . .
H8A H 0.2674 0.3081 0.1622 0.029 Uiso 1 1 calc R . .
C9 C 0.2495(2) 0.1479(10) 0.2034(3) 0.0275(14) Uani 1 1 d . . .
H9A H 0.2433 0.2041 0.2348 0.033 Uiso 1 1 calc R . .
H9B H 0.2595 0.0606 0.2220 0.033 Uiso 1 1 calc R . .
C10 C 0.21494(18) 0.1233(10) 0.1512(3) 0.0328(17) Uani 1 1 d . . .
H10A H 0.2037 0.2114 0.1360 0.039 Uiso 1 1 calc R . .
H10B H 0.1968 0.0719 0.1663 0.039 Uiso 1 1 calc R . .
C11 C 0.2231(2) 0.0450(9) 0.0986(3) 0.0294(17) Uani 1 1 d . . .
H11A H 0.2001 0.0360 0.0652 0.035 Uiso 1 1 calc R . .
H11B H 0.2319 -0.0470 0.1124 0.035 Uiso 1 1 calc R . .
C12 C 0.2528(2) 0.1179(11) 0.0750(4) 0.0275(14) Uani 1 1 d . . .
H12A H 0.2431 0.2058 0.0567 0.033 Uiso 1 1 calc R . .
H12B H 0.2594 0.0622 0.0439 0.033 Uiso 1 1 calc R . .
C13 C 0.28733(19) 0.1406(9) 0.1300(3) 0.0267(16) Uani 1 1 d . . .
H13A H 0.2965 0.0498 0.1467 0.032 Uiso 1 1 calc R . .
C14 C 0.3199(2) 0.2342(8) 0.0614(3) 0.0198(17) Uani 1 1 d . . .
H14A H 0.2986 0.2135 0.0293 0.024 Uiso 1 1 calc R . .
C15 C 0.3515(2) 0.2884(10) 0.0448(4) 0.0233(18) Uani 1 1 d . . .
C16 C 0.3485(2) 0.2931(10) -0.0175(4) 0.0249(19) Uani 1 1 d . . .
H16A H 0.3255 0.2752 -0.0463 0.030 Uiso 1 1 calc R . .
C17 C 0.3790(2) 0.3238(10) -0.0364(4) 0.0260(18) Uani 1 1 d . . .
C18 C 0.4126(2) 0.3507(10) 0.0093(4) 0.0269(19) Uani 1 1 d . . .
H18A H 0.4335 0.3759 -0.0038 0.032 Uiso 1 1 calc R . .
C19 C 0.4174(2) 0.3433(10) 0.0708(4) 0.0253(18) Uani 1 1 d . . .
C20 C 0.3846(2) 0.3154(9) 0.0897(3) 0.0218(18) Uani 1 1 d . . .
C21 C 0.3768(3) 0.3352(11) 0.5014(4) 0.037(2) Uani 1 1 d . . .
C22 C 0.3394(3) 0.2943(13) 0.5080(4) 0.043(3) Uani 1 1 d . . .
H22A H 0.3210 0.3630 0.4892 0.064 Uiso 1 1 calc R . .
H22B H 0.3407 0.2865 0.5511 0.064 Uiso 1 1 calc R . .
H22C H 0.3322 0.2071 0.4880 0.064 Uiso 1 1 calc R . .
C23 C 0.4075(3) 0.2418(10) 0.5391(4) 0.036(2) Uani 1 1 d . . .
H23A H 0.4092 0.2519 0.5822 0.053 Uiso 1 1 calc R . .
H23B H 0.4312 0.2665 0.5322 0.053 Uiso 1 1 calc R . .
H23C H 0.4017 0.1476 0.5268 0.053 Uiso 1 1 calc R . .
C24 C 0.3842(3) 0.4805(12) 0.5238(4) 0.044(3) Uani 1 1 d . . .
H24A H 0.3665 0.5411 0.4967 0.065 Uiso 1 1 calc R . .
H24B H 0.4094 0.5063 0.5243 0.065 Uiso 1 1 calc R . .
H24C H 0.3813 0.4875 0.5649 0.065 Uiso 1 1 calc R . .
C25 C 0.4532(3) 0.3729(13) 0.3512(4) 0.039(3) Uani 1 1 d . . .
C26 C 0.4843(3) 0.3879(16) 0.4108(4) 0.058(4) Uani 1 1 d . . .
H26A H 0.5082 0.3924 0.4018 0.087 Uiso 1 1 calc R . .
H26B H 0.4839 0.3100 0.4369 0.087 Uiso 1 1 calc R . .
H26C H 0.4804 0.4710 0.4315 0.087 Uiso 1 1 calc R . .
C27 C 0.4627(3) 0.2501(15) 0.3196(5) 0.054(3) Uani 1 1 d . . .
H27A H 0.4872 0.2617 0.3134 0.081 Uiso 1 1 calc R . .
H27B H 0.4442 0.2390 0.2803 0.081 Uiso 1 1 calc R . .
H27C H 0.4627 0.1697 0.3445 0.081 Uiso 1 1 calc R . .
C28 C 0.4524(3) 0.5002(12) 0.3124(4) 0.042(3) Uani 1 1 d . . .
H28A H 0.4761 0.5097 0.3029 0.063 Uiso 1 1 calc R . .
H28B H 0.4480 0.5799 0.3348 0.063 Uiso 1 1 calc R . .
H28C H 0.4324 0.4920 0.2747 0.063 Uiso 1 1 calc R . .
C29 C 0.3783(3) 0.3329(11) -0.1043(4) 0.029(2) Uani 1 1 d . . .
C30 C 0.3408(3) 0.2923(11) -0.1452(4) 0.031(2) Uani 1 1 d . . .
H30A H 0.3218 0.3534 -0.1385 0.047 Uiso 1 1 calc R . .
H30B H 0.3352 0.1994 -0.1360 0.047 Uiso 1 1 calc R . .
H30C H 0.3412 0.2981 -0.1876 0.047 Uiso 1 1 calc R . .
C31 C 0.3890(3) 0.4749(11) -0.1178(4) 0.038(2) Uani 1 1 d . . .
H31A H 0.3703 0.5391 -0.1125 0.057 Uiso 1 1 calc R . .
H31B H 0.3905 0.4793 -0.1597 0.057 Uiso 1 1 calc R . .
H31C H 0.4130 0.4981 -0.0901 0.057 Uiso 1 1 calc R . .
C32 C 0.4080(3) 0.2347(11) -0.1154(4) 0.034(2) Uani 1 1 d . . .
H32A H 0.4043 0.1445 -0.1003 0.051 Uiso 1 1 calc R . .
H32B H 0.4327 0.2679 -0.0939 0.051 Uiso 1 1 calc R . .
H32C H 0.4057 0.2297 -0.1588 0.051 Uiso 1 1 calc R . .
C33 C 0.4548(2) 0.3594(13) 0.1165(4) 0.032(2) Uani 1 1 d . . .
C34 C 0.4638(3) 0.2364(15) 0.1554(5) 0.057(4) Uani 1 1 d . . .
H34A H 0.4619 0.1561 0.1298 0.086 Uiso 1 1 calc R . .
H34B H 0.4464 0.2286 0.1800 0.086 Uiso 1 1 calc R . .
H34C H 0.4890 0.2438 0.1821 0.086 Uiso 1 1 calc R . .
C35 C 0.4549(3) 0.4860(13) 0.1559(5) 0.045(3) Uani 1 1 d . . .
H35A H 0.4368 0.4742 0.1790 0.067 Uiso 1 1 calc R . .
H35B H 0.4484 0.5657 0.1299 0.067 Uiso 1 1 calc R . .
H35C H 0.4796 0.4982 0.1840 0.067 Uiso 1 1 calc R . .
C36 C 0.4857(3) 0.3823(17) 0.0852(5) 0.057(4) Uani 1 1 d . . .
H36A H 0.4823 0.3196 0.0511 0.086 Uiso 1 1 calc R . .
H36B H 0.5098 0.3663 0.1143 0.086 Uiso 1 1 calc R . .
H36C H 0.4845 0.4755 0.0703 0.086 Uiso 1 1 calc R . .
Cu2 Cu 0.14792(3) 0.42063(16) 0.31464(4) 0.0208(2) Uani 1 1 d . . .
O3 O 0.11588(15) 0.3553(8) 0.3555(2) 0.0299(14) Uani 1 1 d . . .
O4 O 0.11149(15) 0.3847(8) 0.2432(2) 0.0304(15) Uani 1 1 d . . .
N3 N 0.18435(19) 0.4614(7) 0.3865(3) 0.0232(15) Uani 1 1 d . . .
N4 N 0.18109(17) 0.4883(7) 0.2742(3) 0.0195(14) Uani 1 1 d . . .
C37 C 0.1168(2) 0.3678(10) 0.4125(4) 0.0246(18) Uani 1 1 d . . .
C38 C 0.0839(2) 0.3539(11) 0.4309(4) 0.0241(18) Uani 1 1 d . . .
C39 C 0.0874(3) 0.3578(10) 0.4926(3) 0.027(2) Uani 1 1 d . . .
H39A H 0.0654 0.3475 0.5046 0.033 Uiso 1 1 calc R . .
C40 C 0.1202(2) 0.3753(9) 0.5389(4) 0.0254(14) Uani 1 1 d . . .
C41 C 0.1509(2) 0.4012(10) 0.5192(4) 0.025(2) Uani 1 1 d . . .
H41A H 0.1736 0.4208 0.5485 0.030 Uiso 1 1 calc R . .
C42 C 0.1503(2) 0.4001(10) 0.4570(4) 0.0245(19) Uani 1 1 d . . .
C43 C 0.1824(2) 0.4352(9) 0.4407(3) 0.0251(18) Uani 1 1 d . . .
H43A H 0.2047 0.4401 0.4724 0.030 Uiso 1 1 calc R . .
C44 C 0.22143(17) 0.4896(8) 0.3760(3) 0.0217(15) Uani 1 1 d . . .
H44A H 0.2332 0.4013 0.3711 0.026 Uiso 1 1 calc R . .
C45 C 0.2478(2) 0.5685(13) 0.4237(4) 0.037(2) Uani 1 1 d . . .
H45A H 0.2541 0.5180 0.4623 0.044 Uiso 1 1 calc R . .
H45B H 0.2366 0.6559 0.4299 0.044 Uiso 1 1 calc R . .
C46 C 0.2831(2) 0.5935(8) 0.4032(4) 0.0306(19) Uani 1 1 d . . .
H46A H 0.3001 0.6520 0.4334 0.037 Uiso 1 1 calc R . .
H46B H 0.2957 0.5061 0.4022 0.037 Uiso 1 1 calc R . .
C47 C 0.2752(2) 0.6589(9) 0.3420(4) 0.0372(18) Uani 1 1 d . . .
H47A H 0.2985 0.6649 0.3300 0.045 Uiso 1 1 calc R . .
H47B H 0.2662 0.7520 0.3445 0.045 Uiso 1 1 calc R . .
C48 C 0.2468(2) 0.5817(10) 0.2938(4) 0.032(2) Uani 1 1 d . . .
H48A H 0.2569 0.4924 0.2869 0.039 Uiso 1 1 calc R . .
H48B H 0.2406 0.6325 0.2552 0.039 Uiso 1 1 calc R . .
C49 C 0.21174(17) 0.5628(8) 0.3158(3) 0.0228(13) Uani 1 1 d . . .
H49A H 0.2024 0.6547 0.3223 0.027 Uiso 1 1 calc R . .
C50 C 0.1788(2) 0.4716(8) 0.2180(4) 0.0253(18) Uani 1 1 d . . .
H50A H 0.1995 0.4986 0.2048 0.030 Uiso 1 1 calc R . .
C51 C 0.1484(2) 0.4168(9) 0.1742(3) 0.0209(17) Uani 1 1 d . . .
C52 C 0.1506(2) 0.4067(9) 0.1131(4) 0.0225(18) Uani 1 1 d . . .
H52A H 0.1735 0.4250 0.1047 0.027 Uiso 1 1 calc R . .
C53 C 0.1207(3) 0.3715(9) 0.0667(4) 0.0254(14) Uani 1 1 d . . .
C54 C 0.0878(3) 0.3399(11) 0.0822(4) 0.033(2) Uani 1 1 d . . .
H54A H 0.0672 0.3113 0.0505 0.040 Uiso 1 1 calc R . .
C55 C 0.0834(2) 0.3473(10) 0.1392(4) 0.0243(18) Uani 1 1 d . . .
C56 C 0.1155(2) 0.3816(9) 0.1874(3) 0.0233(19) Uani 1 1 d . . .
C57 C 0.1190(3) 0.3778(10) 0.6038(4) 0.027(2) Uani 1 1 d . . .
C58 C 0.1136(4) 0.2285(12) 0.6212(4) 0.050(3) Uani 1 1 d . . .
H58A H 0.0889 0.1975 0.5984 0.075 Uiso 1 1 calc R . .
H58B H 0.1160 0.2229 0.6647 0.075 Uiso 1 1 calc R . .
H58C H 0.1323 0.1713 0.6113 0.075 Uiso 1 1 calc R . .
C59 C 0.1562(2) 0.4263(12) 0.6469(4) 0.035(2) Uani 1 1 d . . .
H59A H 0.1607 0.5204 0.6376 0.052 Uiso 1 1 calc R . .
H59B H 0.1763 0.3693 0.6414 0.052 Uiso 1 1 calc R . .
H59C H 0.1552 0.4197 0.6889 0.052 Uiso 1 1 calc R . .
C60 C 0.0888(3) 0.4714(14) 0.6119(4) 0.047(3) Uani 1 1 d . . .
H60A H 0.0652 0.4459 0.5834 0.070 Uiso 1 1 calc R . .
H60B H 0.0948 0.5649 0.6041 0.070 Uiso 1 1 calc R . .
H60C H 0.0869 0.4640 0.6534 0.070 Uiso 1 1 calc R . .
C61 C 0.0458(3) 0.3322(13) 0.3836(4) 0.037(2) Uani 1 1 d . . .
C62 C 0.0137(3) 0.3280(17) 0.4134(5) 0.058(4) Uani 1 1 d . . .
H62A H 0.0189 0.2594 0.4454 0.087 Uiso 1 1 calc R . .
H62B H -0.0093 0.3054 0.3828 0.087 Uiso 1 1 calc R . .
H62C H 0.0113 0.4166 0.4310 0.087 Uiso 1 1 calc R . .
C63 C 0.0381(3) 0.4585(13) 0.3399(5) 0.047(3) Uani 1 1 d . . .
H63A H 0.0580 0.4672 0.3202 0.070 Uiso 1 1 calc R . .
H63B H 0.0370 0.5404 0.3633 0.070 Uiso 1 1 calc R . .
H63C H 0.0144 0.4462 0.3090 0.070 Uiso 1 1 calc R . .
C64 C 0.0461(3) 0.2001(13) 0.3506(4) 0.042(3) Uani 1 1 d . . .
H64A H 0.0486 0.1249 0.3792 0.063 Uiso 1 1 calc R . .
H64B H 0.0669 0.1992 0.3328 0.063 Uiso 1 1 calc R . .
H64C H 0.0228 0.1905 0.3185 0.063 Uiso 1 1 calc R . .
C65 C 0.1229(3) 0.3591(10) 0.0011(4) 0.0261(19) Uani 1 1 d . . .
C66 C 0.0946(3) 0.4576(14) -0.0384(4) 0.049(3) Uani 1 1 d . . .
H66A H 0.0695 0.4270 -0.0405 0.073 Uiso 1 1 calc R . .
H66B H 0.0977 0.4603 -0.0793 0.073 Uiso 1 1 calc R . .
H66C H 0.0985 0.5483 -0.0205 0.073 Uiso 1 1 calc R . .
C67 C 0.1607(3) 0.4017(12) -0.0061(4) 0.042(3) Uani 1 1 d . . .
H67A H 0.1650 0.4976 0.0042 0.062 Uiso 1 1 calc R . .
H67B H 0.1611 0.3871 -0.0481 0.062 Uiso 1 1 calc R . .
H67C H 0.1802 0.3475 0.0210 0.062 Uiso 1 1 calc R . .
C68 C 0.1138(4) 0.2120(12) -0.0213(4) 0.050(3) Uani 1 1 d . . .
H68A H 0.0900 0.1854 -0.0152 0.075 Uiso 1 1 calc R . .
H68B H 0.1332 0.1512 0.0016 0.075 Uiso 1 1 calc R . .
H68C H 0.1123 0.2065 -0.0645 0.075 Uiso 1 1 calc R . .
C69 C 0.0454(2) 0.3254(11) 0.1499(4) 0.029(2) Uani 1 1 d . . .
C70 C 0.0470(3) 0.2054(13) 0.1934(4) 0.040(2) Uani 1 1 d . . .
H70A H 0.0640 0.2268 0.2330 0.059 Uiso 1 1 calc R . .
H70B H 0.0557 0.1245 0.1769 0.059 Uiso 1 1 calc R . .
H70C H 0.0222 0.1885 0.1980 0.059 Uiso 1 1 calc R . .
C71 C 0.0153(3) 0.2879(13) 0.0905(4) 0.044(3) Uani 1 1 d . . .
H71A H 0.0132 0.3608 0.0608 0.066 Uiso 1 1 calc R . .
H71B H -0.0085 0.2756 0.0993 0.066 Uiso 1 1 calc R . .
H71C H 0.0223 0.2038 0.0740 0.066 Uiso 1 1 calc R . .
C72 C 0.0327(3) 0.4550(12) 0.1745(5) 0.043(3) Uani 1 1 d . . .
H72A H 0.0298 0.5272 0.1443 0.065 Uiso 1 1 calc R . .
H72B H 0.0513 0.4821 0.2118 0.065 Uiso 1 1 calc R . .
H72C H 0.0090 0.4389 0.1832 0.065 Uiso 1 1 calc R . .
Cl1 Cl 0.37702(13) -0.0308(5) 0.2003(2) 0.0971(15) Uani 1 1 d . . .
C73 C 0.3954(3) -0.1858(15) 0.2043(5) 0.064(4) Uani 1 1 d . . .
H73A H 0.3864 -0.2302 0.1644 0.077 Uiso 1 1 calc R . .
H73B H 0.3868 -0.2400 0.2340 0.077 Uiso 1 1 calc R . .
Cl2 Cl 0.44415(10) -0.1847(5) 0.2257(2) 0.0912(14) Uani 1 1 d . . .
Cl3 Cl 0.12103(11) 0.7264(5) 0.29609(18) 0.0825(12) Uani 1 1 d . . .
C74 C 0.1009(3) 0.8853(11) 0.2950(5) 0.042(3) Uani 1 1 d . . .
H74A H 0.1108 0.9286 0.3351 0.050 Uiso 1 1 calc R . .
H74B H 0.1079 0.9425 0.2646 0.050 Uiso 1 1 calc R . .
Cl4 Cl 0.05383(9) 0.8779(5) 0.2783(2) 0.0870(13) Uani 1 1 d . . .

loop_
_atom_site_aniso_label
_atom_site_aniso_U_11
_atom_site_aniso_U_22
_atom_site_aniso_U_33
_atom_site_aniso_U_23
_atom_site_aniso_U_13
_atom_site_aniso_U_12
Sb1 0.0291(3) 0.0148(10) 0.0432(5) 0.0050(6) 0.0067(3) -0.0009(6)
F1 0.082(5) 0.099(5) 0.093(5) 0.015(4) 0.023(4) -0.018(4)
F2 0.088(5) 0.063(4) 0.071(4) 0.017(3) 0.033(4) 0.014(4)
F3 0.092(5) 0.063(5) 0.076(4) 0.019(4) 0.005(3) 0.003(4)
F4 0.091(5) 0.059(4) 0.052(3) -0.005(3) 0.004(3) 0.015(4)
F5 0.082(4) 0.061(4) 0.052(3) 0.000(3) 0.013(3) 0.015(3)
F6 0.067(4) 0.108(5) 0.084(5) 0.009(4) 0.037(4) -0.010(4)
Sb1' 0.0291(3) 0.0148(10) 0.0432(5) 0.0050(6) 0.0067(3) -0.0009(6)
F1' 0.082(5) 0.099(5) 0.093(5) 0.015(4) 0.023(4) -0.018(4)
F2' 0.088(5) 0.063(4) 0.071(4) 0.017(3) 0.033(4) 0.014(4)
F3' 0.092(5) 0.063(5) 0.076(4) 0.019(4) 0.005(3) 0.003(4)
F4' 0.091(5) 0.059(4) 0.052(3) -0.005(3) 0.004(3) 0.015(4)
F5' 0.082(4) 0.061(4) 0.052(3) 0.000(3) 0.013(3) 0.015(3)
F6' 0.067(4) 0.108(5) 0.084(5) 0.009(4) 0.037(4) -0.010(4)
Sb2 0.0302(3) 0.0303(3) 0.0302(3) 0.0055(3) 0.0089(2) 0.0014(3)
F7 0.061(4) 0.147(8) 0.116(6) 0.053(6) 0.027(4) -0.057(5)
F8 0.125(6) 0.048(3) 0.033(3) -0.015(3) 0.004(3) 0.029(4)
F9 0.062(3) 0.033(3) 0.036(3) 0.005(2) -0.014(2) 0.019(3)
F10 0.101(5) 0.071(4) 0.023(2) 0.014(3) 0.011(3) 0.037(4)
F11 0.076(4) 0.053(4) 0.046(3) 0.010(3) 0.003(3) 0.038(3)
F12 0.059(4) 0.087(5) 0.067(4) 0.002(4) 0.030(3) -0.038(4)
Cu1 0.0158(5) 0.0273(6) 0.0189(5) 0.0007(4) 0.0050(4) -0.0026(5)
O1 0.018(3) 0.045(4) 0.021(3) 0.004(3) 0.002(2) -0.006(3)
O2 0.024(3) 0.081(6) 0.018(3) -0.003(3) 0.012(2) -0.005(3)
N1 0.012(3) 0.016(3) 0.022(3) 0.004(2) 0.001(2) 0.003(2)
N2 0.021(3) 0.026(3) 0.017(3) -0.002(3) 0.005(2) -0.005(3)
C1 0.034(5) 0.018(4) 0.025(4) -0.002(3) 0.008(4) -0.003(4)
C2 0.021(4) 0.035(5) 0.026(4) -0.008(4) 0.007(3) -0.009(4)
C3 0.025(4) 0.035(5) 0.014(4) 0.007(4) -0.001(3) 0.006(4)
C4 0.038(5) 0.018(4) 0.029(4) 0.003(3) 0.012(3) 0.002(3)
C5 0.036(5) 0.038(6) 0.021(4) -0.002(4) 0.009(4) -0.002(4)
C6 0.029(4) 0.014(4) 0.020(4) 0.004(3) 0.008(3) -0.005(3)
C7 0.023(4) 0.021(4) 0.027(4) 0.000(3) 0.014(3) 0.000(3)
C8 0.015(3) 0.024(4) 0.033(4) 0.002(3) 0.004(3) -0.003(3)
C9 0.020(3) 0.034(3) 0.025(3) 0.000(3) 0.001(2) -0.013(3)
C10 0.015(3) 0.045(5) 0.038(4) 0.002(4) 0.006(3) -0.003(3)
C11 0.024(4) 0.027(4) 0.033(4) -0.007(3) 0.003(3) -0.005(3)
C12 0.020(3) 0.034(3) 0.025(3) 0.000(3) 0.001(2) -0.013(3)
C13 0.018(3) 0.037(4) 0.024(4) 0.009(3) 0.004(3) 0.001(3)
C14 0.009(3) 0.019(4) 0.030(4) -0.002(3) 0.003(3) -0.002(3)
C15 0.016(4) 0.025(4) 0.026(4) 0.001(4) 0.001(3) -0.002(4)
C16 0.021(4) 0.022(5) 0.033(4) 0.013(4) 0.009(4) 0.005(4)
C17 0.021(4) 0.027(4) 0.030(4) 0.001(4) 0.005(3) 0.002(3)
C18 0.016(4) 0.020(4) 0.047(5) -0.009(4) 0.012(4) -0.005(4)
C19 0.027(5) 0.016(4) 0.033(4) 0.003(4) 0.010(4) 0.002(4)
C20 0.024(4) 0.022(4) 0.018(4) -0.004(3) 0.005(3) 0.008(3)
C21 0.053(6) 0.033(6) 0.024(4) 0.008(4) 0.007(4) 0.007(5)
C22 0.054(6) 0.052(7) 0.027(5) 0.004(5) 0.020(5) -0.013(6)
C23 0.054(6) 0.026(5) 0.019(4) 0.002(4) -0.001(4) 0.010(5)
C24 0.058(7) 0.045(6) 0.034(5) -0.018(5) 0.024(5) -0.011(5)
C25 0.030(5) 0.055(7) 0.029(5) 0.007(5) 0.002(4) -0.010(5)
C26 0.023(5) 0.106(11) 0.032(5) 0.012(6) -0.013(4) -0.019(6)
C27 0.022(5) 0.081(9) 0.062(7) 0.001(6) 0.018(4) 0.003(5)
C28 0.047(6) 0.044(6) 0.037(5) -0.002(5) 0.013(4) -0.033(5)
C29 0.033(5) 0.029(5) 0.031(5) 0.001(4) 0.019(4) 0.004(4)
C30 0.043(5) 0.033(5) 0.023(4) 0.004(4) 0.017(4) 0.000(4)
C31 0.041(6) 0.044(7) 0.032(5) 0.009(4) 0.015(4) -0.002(5)
C32 0.026(5) 0.037(6) 0.035(5) -0.002(4) 0.004(4) 0.002(4)
C33 0.021(4) 0.049(6) 0.029(4) -0.013(4) 0.012(4) -0.008(5)
C34 0.030(6) 0.075(10) 0.049(6) -0.005(6) -0.019(5) -0.003(6)
C35 0.036(6) 0.059(7) 0.037(5) -0.017(5) 0.006(4) -0.026(5)
C36 0.023(5) 0.107(11) 0.045(6) -0.029(7) 0.015(4) -0.029(6)
Cu2 0.0175(5) 0.0232(6) 0.0209(5) -0.0004(4) 0.0039(4) -0.0031(4)
O3 0.024(3) 0.037(3) 0.027(3) -0.006(3) 0.002(2) -0.019(3)
O4 0.020(3) 0.050(4) 0.022(3) -0.002(3) 0.008(2) -0.005(3)
N3 0.017(3) 0.022(4) 0.031(3) -0.003(3) 0.008(3) -0.003(3)
N4 0.018(3) 0.019(3) 0.020(3) 0.007(2) 0.003(2) 0.005(2)
C37 0.024(4) 0.024(4) 0.027(4) 0.004(3) 0.008(3) -0.006(3)
C38 0.017(4) 0.032(5) 0.023(4) -0.010(4) 0.005(3) -0.008(4)
C39 0.043(5) 0.031(5) 0.015(4) 0.005(4) 0.020(4) 0.000(4)
C40 0.037(4) 0.015(3) 0.026(3) -0.006(3) 0.012(2) -0.002(3)
C41 0.023(4) 0.028(5) 0.021(4) -0.010(4) 0.000(3) -0.001(4)
C42 0.024(4) 0.023(5) 0.028(4) -0.009(4) 0.011(3) 0.002(4)
C43 0.036(4) 0.023(4) 0.014(3) -0.005(3) 0.002(3) 0.003(3)
C44 0.010(3) 0.033(4) 0.021(3) 0.002(3) 0.002(3) 0.006(3)
C45 0.030(4) 0.049(5) 0.034(4) -0.015(4) 0.014(3) -0.007(4)
C46 0.019(4) 0.032(5) 0.040(4) -0.009(3) 0.007(3) -0.010(3)
C47 0.027(4) 0.033(5) 0.051(5) -0.004(4) 0.010(4) -0.007(3)
C48 0.025(4) 0.038(5) 0.039(4) 0.003(4) 0.016(3) -0.006(3)
C49 0.017(3) 0.024(3) 0.027(3) -0.004(3) 0.005(3) -0.006(3)
C50 0.022(4) 0.019(4) 0.035(4) 0.005(3) 0.007(3) 0.004(3)
C51 0.017(4) 0.021(4) 0.024(4) 0.001(3) 0.005(3) 0.008(3)
C52 0.025(4) 0.013(4) 0.033(4) 0.004(3) 0.015(4) 0.004(3)
C53 0.037(4) 0.015(3) 0.026(3) -0.006(3) 0.012(2) -0.002(3)
C54 0.035(5) 0.032(5) 0.030(5) 0.004(4) 0.005(4) -0.015(5)
C55 0.026(4) 0.018(4) 0.026(4) 0.009(4) 0.002(3) 0.003(4)
C56 0.021(4) 0.026(5) 0.021(4) 0.007(3) 0.004(3) 0.006(3)
C57 0.030(5) 0.019(4) 0.029(4) -0.002(4) 0.002(4) -0.001(4)
C58 0.080(8) 0.039(7) 0.033(5) -0.006(5) 0.020(5) -0.017(6)
C59 0.029(4) 0.046(6) 0.028(4) -0.009(4) 0.005(4) 0.016(4)
C60 0.047(6) 0.070(8) 0.029(5) -0.007(5) 0.019(5) 0.014(6)
C61 0.023(5) 0.051(7) 0.036(5) 0.002(5) 0.006(4) -0.008(5)
C62 0.025(5) 0.096(11) 0.055(7) -0.008(7) 0.016(5) -0.001(6)
C63 0.028(5) 0.058(8) 0.049(6) 0.016(5) 0.002(4) 0.004(5)
C64 0.032(5) 0.056(7) 0.036(5) -0.006(5) 0.008(4) -0.011(5)
C65 0.036(5) 0.023(5) 0.023(4) -0.006(4) 0.015(4) -0.010(4)
C66 0.041(6) 0.075(9) 0.033(5) 0.011(5) 0.016(5) -0.010(6)
C67 0.059(7) 0.040(6) 0.028(5) -0.001(4) 0.015(5) 0.013(5)
C68 0.086(9) 0.032(6) 0.031(5) 0.007(4) 0.017(5) -0.003(6)
C69 0.013(4) 0.046(6) 0.028(4) -0.001(4) 0.003(3) -0.003(4)
C70 0.025(5) 0.065(7) 0.030(4) 0.000(5) 0.010(4) -0.004(5)
C71 0.037(5) 0.061(7) 0.034(5) 0.005(5) 0.011(4) -0.017(5)
C72 0.021(4) 0.048(6) 0.060(6) 0.001(5) 0.010(4) 0.010(4)
Cl1 0.101(3) 0.084(3) 0.103(3) 0.009(2) 0.025(2) 0.054(3)
C73 0.060(7) 0.097(11) 0.036(6) -0.004(6) 0.014(5) -0.034(7)
Cl2 0.056(2) 0.085(3) 0.123(3) 0.009(2) 0.008(2) 0.021(2)
Cl3 0.089(3) 0.075(3) 0.092(2) 0.015(2) 0.038(2) 0.049(2)
C74 0.044(6) 0.036(6) 0.047(6) 0.003(4) 0.013(5) 0.014(5)
Cl4 0.0362(16) 0.084(3) 0.131(3) 0.001(3) 0.0069(18) 0.0080(17)

loop_
_atom_type_symbol
_atom_type_description
_atom_type_scat_dispersion_real
_atom_type_scat_dispersion_imag
_atom_type_scat_source
C C 0.0033 0.0016 'International Tables Vol C Tables 4.2.6.8 and 6.1.1.4'
H H 0.0000 0.0000 'International Tables Vol C Tables 4.2.6.8 and 6.1.1.4'
N N 0.0061 0.0033 'International Tables Vol C Tables 4.2.6.8 and 6.1.1.4'
O O 0.0106 0.0060 'International Tables Vol C Tables 4.2.6.8 and 6.1.1.4'
F F 0.0171 0.0103 'International Tables Vol C Tables 4.2.6.8 and 6.1.1.4'
Cl Cl 0.1484 0.1585 'International Tables Vol C Tables 4.2.6.8 and 6.1.1.4'
Cu Cu 0.3201 1.2651 'International Tables Vol C Tables 4.2.6.8 and 6.1.1.4'
Sb Sb -0.5866 1.5461 'International Tables Vol C Tables 4.2.6.8 and 6.1.1.4'

loop_
_geom_angle_atom_site_label_1
_geom_angle_atom_site_label_2
_geom_angle_atom_site_label_3
_geom_angle
F1 Sb1 F2 90.58(16)
F1 Sb1 F5 90.50(16)
F2 Sb1 F5 90.27(16)
F1 Sb1 F4 90.13(17)
F2 Sb1 F4 179.2(2)
F5 Sb1 F4 90.11(16)
F1 Sb1 F3 90.15(16)
F2 Sb1 F3 89.94(16)
F5 Sb1 F3 179.3(2)
F4 Sb1 F3 89.67(16)
F1 Sb1 F6 179.5(2)
F2 Sb1 F6 89.81(17)
F5 Sb1 F6 89.83(16)
F4 Sb1 F6 89.48(16)
F3 Sb1 F6 89.52(16)
F3' Sb1' F6' 90.2(4)
F3' Sb1' F2' 90.3(4)
F6' Sb1' F2' 89.9(4)
F3' Sb1' F4' 90.2(4)
F6' Sb1' F4' 90.3(4)
F2' Sb1' F4' 179.5(5)
F3' Sb1' F1' 89.9(4)
F6' Sb1' F1' 179.8(5)
F2' Sb1' F1' 89.9(4)
F4' Sb1' F1' 89.8(4)
F3' Sb1' F5' 179.9(5)
F6' Sb1' F5' 89.9(4)
F2' Sb1' F5' 89.6(4)
F4' Sb1' F5' 89.9(4)
F1' Sb1' F5' 90.0(4)
F7 Sb2 F10 91.2(4)
F7 Sb2 F8 91.5(4)
F10 Sb2 F8 177.1(3)
F7 Sb2 F9 91.7(3)
F10 Sb2 F9 90.7(2)
F8 Sb2 F9 90.4(2)
F7 Sb2 F11 90.3(3)
F10 Sb2 F11 87.5(3)
F8 Sb2 F11 91.4(3)
F9 Sb2 F11 177.3(3)
F7 Sb2 F12 177.4(4)
F10 Sb2 F12 86.9(3)
F8 Sb2 F12 90.5(3)
F9 Sb2 F12 86.5(3)
F11 Sb2 F12 91.5(3)
O1 Cu1 O2 86.5(3)
O1 Cu1 N1 94.3(3)
O2 Cu1 N1 175.6(3)
O1 Cu1 N2 176.4(3)
O2 Cu1 N2 93.8(3)
N1 Cu1 N2 85.7(3)
C1 O1 Cu1 129.7(5)
C20 O2 Cu1 128.9(6)
C7 N1 C8 122.8(6)
C7 N1 Cu1 124.4(5)
C8 N1 Cu1 112.0(4)
C14 N2 C13 123.6(6)
C14 N2 Cu1 125.0(6)
C13 N2 Cu1 111.1(4)
O1 C1 C6 122.0(7)
O1 C1 C2 121.3(8)
C6 C1 C2 116.5(7)
C3 C2 C1 116.8(8)
C3 C2 C25 123.5(7)
C1 C2 C25 119.7(7)
C2 C3 C4 127.1(8)
C2 C3 H3A 116.4
C4 C3 H3A 116.4
C5 C4 C3 115.6(8)
C5 C4 C21 125.1(9)
C3 C4 C21 119.0(8)
C4 C5 C6 120.7(9)
C4 C5 H5A 119.6
C6 C5 H5A 119.6
C5 C6 C7 117.0(7)
C5 C6 C1 123.0(8)
C7 C6 C1 119.7(7)
N1 C7 C6 128.6(7)
N1 C7 H7A 115.7
C6 C7 H7A 115.7
N1 C8 C13 104.8(5)
N1 C8 C9 115.9(6)
C13 C8 C9 111.9(6)
N1 C8 H8A 108.0
C13 C8 H8A 108.0
C9 C8 H8A 108.0
C8 C9 C10 108.9(6)
C8 C9 H9A 109.9
C10 C9 H9A 109.9
C8 C9 H9B 109.9
C10 C9 H9B 109.9
H9A C9 H9B 108.3
C9 C10 C11 112.7(6)
C9 C10 H10A 109.0
C11 C10 H10A 109.0
C9 C10 H10B 109.0
C11 C10 H10B 109.0
H10A C10 H10B 107.8
C10 C11 C12 111.2(7)
C10 C11 H11A 109.4
C12 C11 H11A 109.4
C10 C11 H11B 109.4
C12 C11 H11B 109.4
H11A C11 H11B 108.0
C11 C12 C13 107.8(6)
C11 C12 H12A 110.2
C13 C12 H12A 110.2
C11 C12 H12B 110.2
C13 C12 H12B 110.2
H12A C12 H12B 108.5
N2 C13 C8 106.5(6)
N2 C13 C12 115.1(6)
C8 C13 C12 111.8(6)
N2 C13 H13A 107.7
C8 C13 H13A 107.7
C12 C13 H13A 107.7
N2 C14 C15 125.8(7)
N2 C14 H14A 117.1
C15 C14 H14A 117.1
C16 C15 C20 123.2(8)
C16 C15 C14 116.1(7)
C20 C15 C14 120.1(7)
C17 C16 C15 119.6(8)
C17 C16 H16A 120.2
C15 C16 H16A 120.2
C16 C17 C18 117.1(8)
C16 C17 C29 123.2(8)
C18 C17 C29 119.6(8)
C19 C18 C17 125.7(8)
C19 C18 H18A 117.1
C17 C18 H18A 117.1
C18 C19 C20 116.1(7)
C18 C19 C33 122.5(7)
C20 C19 C33 121.4(7)
O2 C20 C15 123.1(8)
O2 C20 C19 118.6(7)
C15 C20 C19 118.1(7)
C22 C21 C4 110.7(8)
C22 C21 C24 107.7(10)
C4 C21 C24 107.6(8)
C22 C21 C23 110.9(9)
C4 C21 C23 110.2(8)
C24 C21 C23 109.7(9)
C21 C22 H22A 109.5
C21 C22 H22B 109.5
H22A C22 H22B 109.5
C21 C22 H22C 109.5
H22A C22 H22C 109.5
H22B C22 H22C 109.5
C21 C23 H23A 109.5
C21 C23 H23B 109.5
H23A C23 H23B 109.5
C21 C23 H23C 109.5
H23A C23 H23C 109.5
H23B C23 H23C 109.5
C21 C24 H24A 109.5
C21 C24 H24B 109.5
H24A C24 H24B 109.5
C21 C24 H24C 109.5
H24A C24 H24C 109.5
H24B C24 H24C 109.5
C27 C25 C2 109.7(9)
C27 C25 C28 110.5(8)
C2 C25 C28 109.4(9)
C27 C25 C26 106.5(10)
C2 C25 C26 111.7(8)
C28 C25 C26 109.0(9)
C25 C26 H26A 109.5
C25 C26 H26B 109.5
H26A C26 H26B 109.5
C25 C26 H26C 109.5
H26A C26 H26C 109.5
H26B C26 H26C 109.5
C25 C27 H27A 109.5
C25 C27 H27B 109.5
H27A C27 H27B 109.5
C25 C27 H27C 109.5
H27A C27 H27C 109.5
H27B C27 H27C 109.5
C25 C28 H28A 109.5
C25 C28 H28B 109.5
H28A C28 H28B 109.5
C25 C28 H28C 109.5
H28A C28 H28C 109.5
H28B C28 H28C 109.5
C30 C29 C31 111.8(8)
C30 C29 C17 111.2(7)
C31 C29 C17 109.1(8)
C30 C29 C32 108.7(8)
C31 C29 C32 107.5(8)
C17 C29 C32 108.3(7)
C29 C30 H30A 109.5
C29 C30 H30B 109.5
H30A C30 H30B 109.5
C29 C30 H30C 109.5
H30A C30 H30C 109.5
H30B C30 H30C 109.5
C29 C31 H31A 109.5
C29 C31 H31B 109.5
H31A C31 H31B 109.5
C29 C31 H31C 109.5
H31A C31 H31C 109.5
H31B C31 H31C 109.5
C29 C32 H32A 109.5
C29 C32 H32B 109.5
H32A C32 H32B 109.5
C29 C32 H32C 109.5
H32A C32 H32C 109.5
H32B C32 H32C 109.5
C34 C33 C19 110.0(9)
C34 C33 C36 108.9(10)
C19 C33 C36 111.7(7)
C34 C33 C35 110.1(8)
C19 C33 C35 110.0(8)
C36 C33 C35 106.0(9)
C33 C34 H34A 109.5
C33 C34 H34B 109.5
H34A C34 H34B 109.5
C33 C34 H34C 109.5
H34A C34 H34C 109.5
H34B C34 H34C 109.5
C33 C35 H35A 109.5
C33 C35 H35B 109.5
H35A C35 H35B 109.5
C33 C35 H35C 109.5
H35A C35 H35C 109.5
H35B C35 H35C 109.5
C33 C36 H36A 109.5
C33 C36 H36B 109.5
H36A C36 H36B 109.5
C33 C36 H36C 109.5
H36A C36 H36C 109.5
H36B C36 H36C 109.5
O3 Cu2 O4 87.4(2)
O3 Cu2 N3 92.8(3)
O4 Cu2 N3 178.6(3)
O3 Cu2 N4 179.1(3)
O4 Cu2 N4 93.5(3)
N3 Cu2 N4 86.3(3)
C37 O3 Cu2 129.8(5)
C56 O4 Cu2 127.0(5)
C43 N3 C44 119.6(7)
C43 N3 Cu2 125.6(6)
C44 N3 Cu2 112.5(5)
C50 N4 C49 122.7(7)
C50 N4 Cu2 125.9(6)
C49 N4 Cu2 111.4(4)
O3 C37 C38 120.5(7)
O3 C37 C42 120.9(7)
C38 C37 C42 118.6(7)
C39 C38 C37 117.2(7)
C39 C38 C61 121.8(8)
C37 C38 C61 121.0(7)
C38 C39 C40 126.6(8)
C38 C39 H39A 116.7
C40 C39 H39A 116.7
C41 C40 C39 114.6(7)
C41 C40 C57 125.5(8)
C39 C40 C57 119.6(8)
C40 C41 C42 123.2(8)
C40 C41 H41A 118.4
C42 C41 H41A 118.4
C43 C42 C37 121.4(7)
C43 C42 C41 119.3(7)
C37 C42 C41 119.3(8)
N3 C43 C42 126.1(8)
N3 C43 H43A 117.0
C42 C43 H43A 117.0
C45 C44 N3 116.2(6)
C45 C44 C49 111.4(7)
N3 C44 C49 103.6(5)
C45 C44 H44A 108.4
N3 C44 H44A 108.4
C49 C44 H44A 108.4
C44 C45 C46 108.5(6)
C44 C45 H45A 110.0
C46 C45 H45A 110.0
C44 C45 H45B 110.0
C46 C45 H45B 110.0
H45A C45 H45B 108.4
C47 C46 C45 113.0(7)
C47 C46 H46A 109.0
C45 C46 H46A 109.0
C47 C46 H46B 109.0
C45 C46 H46B 109.0
H46A C46 H46B 107.8
C46 C47 C48 112.5(7)
C46 C47 H47A 109.1
C48 C47 H47A 109.1
C46 C47 H47B 109.1
C48 C47 H47B 109.1
H47A C47 H47B 107.8
C47 C48 C49 108.3(6)
C47 C48 H48A 110.0
C49 C48 H48A 110.0
C47 C48 H48B 110.0
C49 C48 H48B 110.0
H48A C48 H48B 108.4
N4 C49 C44 107.5(6)
N4 C49 C48 115.6(6)
C44 C49 C48 110.1(6)
N4 C49 H49A 107.8
C44 C49 H49A 107.8
C48 C49 H49A 107.8
N4 C50 C51 125.8(8)
N4 C50 H50A 117.1
C51 C50 H50A 117.1
C56 C51 C50 122.3(7)
C56 C51 C52 119.3(7)
C50 C51 C52 118.2(8)
C53 C52 C51 121.7(8)
C53 C52 H52A 119.2
C51 C52 H52A 119.1
C52 C53 C54 116.7(8)
C52 C53 C65 122.0(8)
C54 C53 C65 121.2(8)
C55 C54 C53 125.2(8)
C55 C54 H54A 117.4
C53 C54 H54A 117.4
C54 C55 C56 116.9(8)
C54 C55 C69 120.8(8)
C56 C55 C69 122.3(7)
O4 C56 C51 123.1(7)
O4 C56 C55 116.9(7)
C51 C56 C55 119.9(7)
C40 C57 C60 111.1(8)
C40 C57 C59 111.6(8)
C60 C57 C59 108.0(8)
C40 C57 C58 106.3(8)
C60 C57 C58 112.9(9)
C59 C57 C58 106.8(9)
C57 C58 H58A 109.5
C57 C58 H58B 109.5
H58A C58 H58B 109.5
C57 C58 H58C 109.5
H58A C58 H58C 109.5
H58B C58 H58C 109.5
C57 C59 H59A 109.5
C57 C59 H59B 109.5
H59A C59 H59B 109.5
C57 C59 H59C 109.5
H59A C59 H59C 109.5
H59B C59 H59C 109.5
C57 C60 H60A 109.5
C57 C60 H60B 109.5
H60A C60 H60B 109.5
C57 C60 H60C 109.5
H60A C60 H60C 109.5
H60B C60 H60C 109.5
C64 C61 C62 108.2(10)
C64 C61 C38 109.7(9)
C62 C61 C38 112.1(8)
C64 C61 C63 113.0(8)
C62 C61 C63 105.9(10)
C38 C61 C63 107.9(8)
C61 C62 H62A 109.5
C61 C62 H62B 109.5
H62A C62 H62B 109.5
C61 C62 H62C 109.5
H62A C62 H62C 109.5
H62B C62 H62C 109.5
C61 C63 H63A 109.5
C61 C63 H63B 109.5
H63A C63 H63B 109.5
C61 C63 H63C 109.5
H63A C63 H63C 109.5
H63B C63 H63C 109.5
C61 C64 H64A 109.5
C61 C64 H64B 109.5
H64A C64 H64B 109.5
C61 C64 H64C 109.5
H64A C64 H64C 109.5
H64B C64 H64C 109.5
C67 C65 C53 112.8(7)
C67 C65 C66 105.9(8)
C53 C65 C66 108.1(8)
C67 C65 C68 110.4(9)
C53 C65 C68 109.5(8)
C66 C65 C68 110.1(9)
C65 C66 H66A 109.5
C65 C66 H66B 109.5
H66A C66 H66B 109.5
C65 C66 H66C 109.5
H66A C66 H66C 109.5
H66B C66 H66C 109.5
C65 C67 H67A 109.5
C65 C67 H67B 109.5
H67A C67 H67B 109.5
C65 C67 H67C 109.5
H67A C67 H67C 109.5
H67B C67 H67C 109.5
C65 C68 H68A 109.5
C65 C68 H68B 109.5
H68A C68 H68B 109.5
C65 C68 H68C 109.5
H68A C68 H68C 109.5
H68B C68 H68C 109.5
C72 C69 C55 109.9(8)
C72 C69 C70 111.4(7)
C55 C69 C70 110.0(7)
C72 C69 C71 107.4(8)
C55 C69 C71 112.2(7)
C70 C69 C71 105.8(8)
C69 C70 H70A 109.5
C69 C70 H70B 109.5
H70A C70 H70B 109.5
C69 C70 H70C 109.5
H70A C70 H70C 109.5
H70B C70 H70C 109.5
C69 C71 H71A 109.5
C69 C71 H71B 109.5
H71A C71 H71B 109.5
C69 C71 H71C 109.5
H71A C71 H71C 109.5
H71B C71 H71C 109.5
C69 C72 H72A 109.5
C69 C72 H72B 109.5
H72A C72 H72B 109.5
C69 C72 H72C 109.5
H72A C72 H72C 109.5
H72B C72 H72C 109.5
Cl1 C73 Cl2 113.1(8)
Cl1 C73 H73A 109.0
Cl2 C73 H73A 109.0
Cl1 C73 H73B 109.0
Cl2 C73 H73B 109.0
H73A C73 H73B 107.8
Cl4 C74 Cl3 112.6(7)
Cl4 C74 H74A 109.1
Cl3 C74 H74A 109.1
Cl4 C74 H74B 109.1
Cl3 C74 H74B 109.1
H74A C74 H74B 107.8

loop_
_geom_bond_atom_site_label_1
_geom_bond_atom_site_label_2
_geom_bond_distance
Sb1 F1 1.833(4)
Sb1 F2 1.839(4)
Sb1 F5 1.840(4)
Sb1 F4 1.846(4)
Sb1 F3 1.847(4)
Sb1 F6 1.851(4)
Sb1' F3' 1.841(5)
Sb1' F6' 1.841(5)
Sb1' F2' 1.842(5)
Sb1' F4' 1.843(5)
Sb1' F1' 1.843(5)
Sb1' F5' 1.846(5)
Sb2 F7 1.829(5)
Sb2 F10 1.849(6)
Sb2 F8 1.855(5)
Sb2 F9 1.870(5)
Sb2 F11 1.875(5)
Sb2 F12 1.886(5)
Cu1 O1 1.831(6)
Cu1 O2 1.838(6)
Cu1 N1 1.877(6)
Cu1 N2 1.880(6)
O1 C1 1.317(10)
O2 C20 1.317(9)
N1 C7 1.290(9)
N1 C8 1.478(9)
N2 C14 1.292(10)
N2 C13 1.468(10)
C1 C6 1.432(12)
C1 C2 1.438(12)
C2 C3 1.391(11)
C2 C25 1.532(12)
C3 C4 1.400(12)
C3 H3A 0.9500
C4 C5 1.379(13)
C4 C21 1.524(12)
C5 C6 1.403(11)
C5 H5A 0.9500
C6 C7 1.427(11)
C7 H7A 0.9500
C8 C13 1.496(10)
C8 C9 1.512(10)
C8 H8A 1.0000
C9 C10 1.526(10)
C9 H9A 0.9900
C9 H9B 0.9900
C10 C11 1.536(10)
C10 H10A 0.9900
C10 H10B 0.9900
C11 C12 1.546(11)
C11 H11A 0.9900
C11 H11B 0.9900
C12 C13 1.558(10)
C12 H12A 0.9900
C12 H12B 0.9900
C13 H13A 1.0000
C14 C15 1.449(11)
C14 H14A 0.9500
C15 C16 1.405(11)
C15 C20 1.406(11)
C16 C17 1.369(12)
C16 H16A 0.9500
C17 C18 1.429(12)
C17 C29 1.554(11)
C18 C19 1.375(12)
C18 H18A 0.9500
C19 C20 1.446(11)
C19 C33 1.515(12)
C21 C22 1.513(14)
C21 C24 1.527(16)
C21 C23 1.545(13)
C22 H22A 0.9800
C22 H22B 0.9800
C22 H22C 0.9800
C23 H23A 0.9800
C23 H23B 0.9800
C23 H23C 0.9800
C24 H24A 0.9800
C24 H24B 0.9800
C24 H24C 0.9800
C25 C27 1.507(18)
C25 C28 1.539(15)
C25 C26 1.541(11)
C26 H26A 0.9800
C26 H26B 0.9800
C26 H26C 0.9800
C27 H27A 0.9800
C27 H27B 0.9800
C27 H27C 0.9800
C28 H28A 0.9800
C28 H28B 0.9800
C28 H28C 0.9800
C29 C30 1.516(13)
C29 C31 1.518(15)
C29 C32 1.556(13)
C30 H30A 0.9800
C30 H30B 0.9800
C30 H30C 0.9800
C31 H31A 0.9800
C31 H31B 0.9800
C31 H31C 0.9800
C32 H32A 0.9800
C32 H32B 0.9800
C32 H32C 0.9800
C33 C34 1.494(17)
C33 C36 1.541(12)
C33 C35 1.545(15)
C34 H34A 0.9800
C34 H34B 0.9800
C34 H34C 0.9800
C35 H35A 0.9800
C35 H35B 0.9800
C35 H35C 0.9800
C36 H36A 0.9800
C36 H36B 0.9800
C36 H36C 0.9800
Cu2 O3 1.838(6)
Cu2 O4 1.859(6)
Cu2 N3 1.876(7)
Cu2 N4 1.875(6)
O3 C37 1.307(9)
O4 C56 1.334(9)
N3 C43 1.293(10)
N3 C44 1.507(9)
N4 C50 1.280(10)
N4 C49 1.477(9)
C37 C38 1.420(11)
C37 C42 1.423(12)
C38 C39 1.387(10)
C38 C61 1.555(11)
C39 C40 1.401(12)
C39 H39A 0.9500
C40 C41 1.376(12)
C40 C57 1.504(11)
C41 C42 1.424(11)
C41 H41A 0.9500
C42 C43 1.405(12)
C43 H43A 0.9500
C44 C45 1.481(12)
C44 C49 1.514(10)
C44 H44A 1.0000
C45 C46 1.546(11)
C45 H45A 0.9900
C45 H45B 0.9900
C46 C47 1.502(12)
C46 H46A 0.9900
C46 H46B 0.9900
C47 C48 1.515(11)
C47 H47A 0.9900
C47 H47B 0.9900
C48 C49 1.552(9)
C48 H48A 0.9900
C48 H48B 0.9900
C49 H49A 1.0000
C50 C51 1.407(11)
C50 H50A 0.9500
C51 C56 1.399(11)
C51 C52 1.432(11)
C52 C53 1.363(12)
C52 H52A 0.9500
C53 C54 1.415(12)
C53 C65 1.537(11)
C54 C55 1.368(12)
C54 H54A 0.9500
C55 C56 1.434(12)
C55 C69 1.534(11)
C57 C60 1.519(14)
C57 C59 1.549(12)
C57 C58 1.558(15)
C58 H58A 0.9800
C58 H58B 0.9800
C58 H58C 0.9800
C59 H59A 0.9800
C59 H59B 0.9800
C59 H59C 0.9800
C60 H60A 0.9800
C60 H60B 0.9800
C60 H60C 0.9800
C61 C64 1.512(17)
C61 C62 1.545(13)
C61 C63 1.578(16)
C62 H62A 0.9800
C62 H62B 0.9800
C62 H62C 0.9800
C63 H63A 0.9800
C63 H63B 0.9800
C63 H63C 0.9800
C64 H64A 0.9800
C64 H64B 0.9800
C64 H64C 0.9800
C65 C67 1.536(14)
C65 C66 1.542(15)
C65 C68 1.550(15)
C66 H66A 0.9800
C66 H66B 0.9800
C66 H66C 0.9800
C67 H67A 0.9800
C67 H67B 0.9800
C67 H67C 0.9800
C68 H68A 0.9800
C68 H68B 0.9800
C68 H68C 0.9800
C69 C72 1.530(15)
C69 C70 1.544(15)
C69 C71 1.558(12)
C70 H70A 0.9800
C70 H70B 0.9800
C70 H70C 0.9800
C71 H71A 0.9800
C71 H71B 0.9800
C71 H71C 0.9800
C72 H72A 0.9800
C72 H72B 0.9800
C72 H72C 0.9800
Cl1 C73 1.674(16)
C73 Cl2 1.764(12)
C73 H73A 0.9900
C73 H73B 0.9900
Cl3 C74 1.741(10)
C74 Cl4 1.709(10)
C74 H74A 0.9900
C74 H74B 0.9900

loop_
_geom_torsion_atom_site_label_1
_geom_torsion_atom_site_label_2
_geom_torsion_atom_site_label_3
_geom_torsion_atom_site_label_4
_geom_torsion
O2 Cu1 O1 C1 -174.4(8)
N1 Cu1 O1 C1 9.9(8)
N2 Cu1 O1 C1 -80(5)
O1 Cu1 O2 C20 179.8(9)
N1 Cu1 O2 C20 -79(4)
N2 Cu1 O2 C20 3.4(9)
O1 Cu1 N1 C7 -0.3(7)
O2 Cu1 N1 C7 -101(4)
N2 Cu1 N1 C7 176.1(7)
O1 Cu1 N1 C8 170.0(5)
O2 Cu1 N1 C8 69(4)
N2 Cu1 N1 C8 -13.6(5)
O1 Cu1 N2 C14 -110(4)
O2 Cu1 N2 C14 -15.9(8)
N1 Cu1 N2 C14 159.8(7)
O1 Cu1 N2 C13 75(5)
O2 Cu1 N2 C13 170.0(6)
N1 Cu1 N2 C13 -14.4(6)
Cu1 O1 C1 C6 -15.5(13)
Cu1 O1 C1 C2 168.4(7)
O1 C1 C2 C3 174.5(9)
C6 C1 C2 C3 -1.9(14)
O1 C1 C2 C25 -7.4(15)
C6 C1 C2 C25 176.2(9)
C1 C2 C3 C4 0.7(16)
C25 C2 C3 C4 -177.3(10)
C2 C3 C4 C5 3.4(16)
C2 C3 C4 C21 178.3(10)
C3 C4 C5 C6 -6.2(14)
C21 C4 C5 C6 179.3(9)
C4 C5 C6 C7 178.5(9)
C4 C5 C6 C1 5.3(14)
O1 C1 C6 C5 -177.3(9)
C2 C1 C6 C5 -1.0(13)
O1 C1 C6 C7 9.7(13)
C2 C1 C6 C7 -174.0(8)
C8 N1 C7 C6 -172.9(8)
Cu1 N1 C7 C6 -3.7(12)
C5 C6 C7 N1 -173.5(8)
C1 C6 C7 N1 -0.1(14)
C7 N1 C8 C13 -152.5(7)
Cu1 N1 C8 C13 37.1(7)
C7 N1 C8 C9 -28.7(11)
Cu1 N1 C8 C9 160.9(6)
N1 C8 C9 C10 -177.4(7)
C13 C8 C9 C10 -57.3(9)
C8 C9 C10 C11 55.5(10)
C9 C10 C11 C12 -56.2(9)
C10 C11 C12 C13 54.5(9)
C14 N2 C13 C8 -135.9(8)
Cu1 N2 C13 C8 38.3(7)
C14 N2 C13 C12 -11.5(12)
Cu1 N2 C13 C12 162.8(6)
N1 C8 C13 N2 -47.0(7)
C9 C8 C13 N2 -173.3(6)
N1 C8 C13 C12 -173.5(6)
C9 C8 C13 C12 60.2(9)
C11 C12 C13 N2 -178.9(7)
C11 C12 C13 C8 -57.2(9)
C13 N2 C14 C15 -171.8(8)
Cu1 N2 C14 C15 14.8(12)
N2 C14 C15 C16 174.4(8)
N2 C14 C15 C20 3.0(14)
C20 C15 C16 C17 0.8(14)
C14 C15 C16 C17 -170.3(9)
C15 C16 C17 C18 -0.5(14)
C15 C16 C17 C29 -179.3(8)
C16 C17 C18 C19 2.7(15)
C29 C17 C18 C19 -178.4(9)
C17 C18 C19 C20 -4.8(14)
C17 C18 C19 C33 173.6(10)
Cu1 O2 C20 C15 11.4(14)
Cu1 O2 C20 C19 -173.1(7)
C16 C15 C20 O2 172.7(9)
C14 C15 C20 O2 -16.5(14)
C16 C15 C20 C19 -2.9(14)
C14 C15 C20 C19 167.9(8)
C18 C19 C20 O2 -171.2(9)
C33 C19 C20 O2 10.4(13)
C18 C19 C20 C15 4.6(13)
C33 C19 C20 C15 -173.8(9)
C5 C4 C21 C22 0.5(15)
C3 C4 C21 C22 -173.9(10)
C5 C4 C21 C24 -116.9(11)
C3 C4 C21 C24 68.7(12)
C5 C4 C21 C23 123.6(11)
C3 C4 C21 C23 -50.8(13)
C3 C2 C25 C27 120.4(11)
C1 C2 C25 C27 -57.5(13)
C3 C2 C25 C28 -118.2(11)
C1 C2 C25 C28 63.8(13)
C3 C2 C25 C26 2.6(16)
C1 C2 C25 C26 -175.4(11)
C16 C17 C29 C30 -4.8(13)
C18 C17 C29 C30 176.5(9)
C16 C17 C29 C31 119.1(10)
C18 C17 C29 C31 -59.7(11)
C16 C17 C29 C32 -124.2(10)
C18 C17 C29 C32 57.1(11)
C18 C19 C33 C34 -121.9(10)
C20 C19 C33 C34 56.3(12)
C18 C19 C33 C36 -0.8(15)
C20 C19 C33 C36 177.4(11)
C18 C19 C33 C35 116.6(10)
C20 C19 C33 C35 -65.2(12)
O4 Cu2 O3 C37 -164.5(9)
N3 Cu2 O3 C37 14.2(9)
N4 Cu2 O3 C37 4(22)
O3 Cu2 O4 C56 -166.3(8)
N3 Cu2 O4 C56 94(12)
N4 Cu2 O4 C56 13.8(8)
O3 Cu2 N3 C43 3.7(8)
O4 Cu2 N3 C43 103(12)
N4 Cu2 N3 C43 -176.4(7)
O3 Cu2 N3 C44 166.1(6)
O4 Cu2 N3 C44 -95(12)
N4 Cu2 N3 C44 -14.1(6)
O3 Cu2 N4 C50 175(100)
O4 Cu2 N4 C50 -16.1(7)
N3 Cu2 N4 C50 165.3(7)
O3 Cu2 N4 C49 -3(22)
O4 Cu2 N4 C49 165.4(5)
N3 Cu2 N4 C49 -13.2(5)
Cu2 O3 C37 C38 157.1(7)
Cu2 O3 C37 C42 -20.7(14)
O3 C37 C38 C39 175.0(9)
C42 C37 C38 C39 -7.1(14)
O3 C37 C38 C61 -3.7(15)
C42 C37 C38 C61 174.2(9)
C37 C38 C39 C40 0.6(16)
C61 C38 C39 C40 179.3(10)
C38 C39 C40 C41 5.3(15)
C38 C39 C40 C57 179.6(10)
C39 C40 C41 C42 -4.7(14)
C57 C40 C41 C42 -178.7(9)
O3 C37 C42 C43 7.6(14)
C38 C37 C42 C43 -170.2(9)
O3 C37 C42 C41 -174.6(9)
C38 C37 C42 C41 7.6(14)
C40 C41 C42 C43 176.4(9)
C40 C41 C42 C37 -1.5(14)
C44 N3 C43 C42 -176.4(8)
Cu2 N3 C43 C42 -15.2(13)
C37 C42 C43 N3 10.7(15)
C41 C42 C43 N3 -167.2(9)
C43 N3 C44 C45 -37.7(11)
Cu2 N3 C44 C45 158.8(7)
C43 N3 C44 C49 -160.2(7)
Cu2 N3 C44 C49 36.2(7)
N3 C44 C45 C46 -176.9(7)
C49 C44 C45 C46 -58.6(10)
C44 C45 C46 C47 54.5(11)
C45 C46 C47 C48 -54.0(10)
C46 C47 C48 C49 54.1(9)
C50 N4 C49 C44 -141.5(7)
Cu2 N4 C49 C44 37.1(7)
C50 N4 C49 C48 -18.1(11)
Cu2 N4 C49 C48 160.5(6)
C45 C44 C49 N4 -171.0(6)
N3 C44 C49 N4 -45.4(7)
C45 C44 C49 C48 62.4(9)
N3 C44 C49 C48 -172.0(6)
C47 C48 C49 N4 -179.7(7)
C47 C48 C49 C44 -57.6(9)
C49 N4 C50 C51 -171.7(8)
Cu2 N4 C50 C51 10.0(12)
N4 C50 C51 C56 4.3(14)
N4 C50 C51 C52 179.4(8)
C56 C51 C52 C53 4.0(13)
C50 C51 C52 C53 -171.3(8)
C51 C52 C53 C54 -2.6(13)
C51 C52 C53 C65 -179.4(8)
C52 C53 C54 C55 2.8(15)
C65 C53 C54 C55 179.6(10)
C53 C54 C55 C56 -4.1(15)
C53 C54 C55 C69 173.4(10)
Cu2 O4 C56 C51 -5.2(13)
Cu2 O4 C56 C55 178.1(6)
C50 C51 C56 O4 -6.8(14)
C52 C51 C56 O4 178.1(8)
C50 C51 C56 C55 169.8(9)
C52 C51 C56 C55 -5.3(13)
C54 C55 C56 O4 -177.9(9)
C69 C55 C56 O4 4.6(13)
C54 C55 C56 C51 5.3(14)
C69 C55 C56 C51 -172.1(9)
C41 C40 C57 C60 125.7(11)
C39 C40 C57 C60 -48.0(12)
C41 C40 C57 C59 5.1(14)
C39 C40 C57 C59 -168.6(9)
C41 C40 C57 C58 -111.0(11)
C39 C40 C57 C58 75.3(12)
C39 C38 C61 C64 -115.6(11)
C37 C38 C61 C64 63.0(12)
C39 C38 C61 C62 4.6(15)
C37 C38 C61 C62 -176.7(11)
C39 C38 C61 C63 120.9(11)
C37 C38 C61 C63 -60.5(12)
C52 C53 C65 C67 -4.8(13)
C54 C53 C65 C67 178.5(9)
C52 C53 C65 C66 -121.5(10)
C54 C53 C65 C66 61.8(12)
C52 C53 C65 C68 118.6(10)
C54 C53 C65 C68 -58.1(13)
C54 C55 C69 C72 -116.3(10)
C56 C55 C69 C72 61.1(12)
C54 C55 C69 C70 120.7(10)
C56 C55 C69 C70 -61.9(12)
C54 C55 C69 C71 3.1(14)
C56 C55 C69 C71 -179.5(9)
